data_7031255
loop_
_publ_author_name
'Breedlove, B. K.'
'Kandel, R.'
'Ahsan, H. Md'
'Yamashita, M.'

_publ_section_title
;
 4-Pyridyl-substituted azacycloalkanes with multiple donor sites prepared
 via a solvent-free, one-pot method for use in electrocatalysts.
;
_journal_issue 21
_journal_name_full 'Dalton transactions (Cambridge, England : 2003)'
_journal_page_first 7683
_journal_page_last 7686
_journal_paper_doi 10.1039/c4dt00240g
_journal_volume 43
_journal_year 2014
_chemical_formula_sum 'C54 H94 N18 O8'
_chemical_formula_weight 1123.47
_space_group_IT_number 2
_symmetry_cell_setting triclinic
_symmetry_space_group_name_Hall '-P 1'
_symmetry_space_group_name_H-M 'P -1'
_atom_sites_solution_hydrogens geom
_atom_sites_solution_primary direct
_atom_sites_solution_secondary difmap
_audit_creation_method SHELXL-97
_audit_update_record
;
2013-09-13 # Formatted by publCIF

;
_cell_angle_alpha 78.191(9)
_cell_angle_beta 79.149(8)
_cell_angle_gamma 75.802(8)
_cell_formula_units_Z 1
_cell_length_a 8.923(2)
_cell_length_b 12.881(3)
_cell_length_c 13.548(3)
_cell_measurement_temperature 93(2)
_cell_volume 1461.9(6)
_computing_cell_refinement CrystalClear
_computing_data_collection CrystalClear
_computing_data_reduction CrystalStructure
_computing_molecular_graphics 'Mercury 3.3'
_computing_publication_material 'CrystalStructure 3.8'
_computing_structure_refinement 'SHELXL-97 (Sheldrick, 1997)'
_computing_structure_solution 'SHELXS-97 (Sheldrick, 1990)'
_diffrn_ambient_temperature 93(2)
_diffrn_measured_fraction_theta_full 0.960
_diffrn_measured_fraction_theta_max 0.960
_diffrn_measurement_device_type 'Rigaku Saturn'
_diffrn_measurement_method \w
_diffrn_radiation_monochromator graphite
_diffrn_radiation_source 'fine-focus sealed tube'
_diffrn_radiation_type MoK\a
_diffrn_radiation_wavelength 0.71073
_diffrn_reflns_av_R_equivalents 0.0173
_diffrn_reflns_av_sigmaI/netI 0.0271
_diffrn_reflns_limit_h_max 11
_diffrn_reflns_limit_h_min -11
_diffrn_reflns_limit_k_max 15
_diffrn_reflns_limit_k_min -15
_diffrn_reflns_limit_l_max 16
_diffrn_reflns_limit_l_min -15
_diffrn_reflns_number 10377
_diffrn_reflns_theta_full 26.00
_diffrn_reflns_theta_max 26.00
_diffrn_reflns_theta_min 4.15
_exptl_absorpt_coefficient_mu 0.088
_exptl_absorpt_correction_T_max 0.9912
_exptl_absorpt_correction_T_min 0.9740
_exptl_absorpt_correction_type multi-scan
_exptl_crystal_colour colorless
_exptl_crystal_density_diffrn 1.276
_exptl_crystal_density_method 'not measured'
_exptl_crystal_description prism
_exptl_crystal_F_000 608
_exptl_crystal_size_max 0.30
_exptl_crystal_size_mid 0.20
_exptl_crystal_size_min 0.10
_refine_diff_density_max 0.412
_refine_diff_density_min -0.330
_refine_diff_density_rms 0.044
_refine_ls_extinction_method none
_refine_ls_goodness_of_fit_ref 1.104
_refine_ls_hydrogen_treatment mixed
_refine_ls_matrix_type full
_refine_ls_number_parameters 452
_refine_ls_number_reflns 5502
_refine_ls_number_restraints 0
_refine_ls_restrained_S_all 1.104
_refine_ls_R_factor_all 0.0793
_refine_ls_R_factor_gt 0.0637
_refine_ls_shift/su_max 0.000
_refine_ls_shift/su_mean 0.000
_refine_ls_structure_factor_coef Fsqd
_refine_ls_weighting_details 'calc w=1/[\s^2^(Fo^2^)+(0.1039P)^2^+0.4792P] where P=(Fo^2^+2Fc^2^)/3'
_refine_ls_weighting_scheme calc
_refine_ls_wR_factor_gt 0.1772
_refine_ls_wR_factor_ref 0.1916
_reflns_number_gt 4172
_reflns_number_total 5502
_reflns_threshold_expression >2sigma(I)
_cod_data_source_file c4dt00240g2.cif
_cod_data_source_block a
_cod_original_sg_symbol_H-M P-1
_cod_database_code 7031255

loop_
_symmetry_equiv_pos_as_xyz
'x, y, z'
'-x, -y, -z'

loop_
_atom_site_label
_atom_site_type_symbol
_atom_site_fract_x
_atom_site_fract_y
_atom_site_fract_z
_atom_site_U_iso_or_equiv
_atom_site_adp_type
_atom_site_occupancy
_atom_site_symmetry_multiplicity
_atom_site_calc_flag
_atom_site_refinement_flags
_atom_site_disorder_assembly
_atom_site_disorder_group
C3 C -0.0213(3) 0.94773(17) 0.19275(17) 0.0454(5) Uani 1 1 d . . .
H3A H -0.0801 0.8905 0.2246 0.055 Uiso 1 1 calc R A 1
H3B H -0.0870 1.0038 0.1480 0.055 Uiso 1 1 calc R A 1
C4 C 0.0156(3) 0.99843(17) 0.27512(18) 0.0478(5) Uani 1 1 d . B .
H4A H 0.1037 1.0347 0.2459 0.057 Uiso 1 1 calc R . .
H4B H -0.0763 1.0551 0.2948 0.057 Uiso 1 1 calc R . .
C5 C 0.2116(2) 0.90721(18) 0.3965(2) 0.0469(5) Uani 1 1 d . B .
H5A H 0.1993 0.9077 0.4706 0.056 Uiso 1 1 calc R . .
H5B H 0.2566 0.9701 0.3607 0.056 Uiso 1 1 calc R . .
C6 C 0.3268(2) 0.80341(16) 0.37277(17) 0.0398(5) Uani 1 1 d . . .
H6A H 0.4197 0.7929 0.4067 0.048 Uiso 1 1 calc R . .
H6B H 0.2773 0.7405 0.4002 0.048 Uiso 1 1 calc R . .
C7 C 0.4831(2) 0.70957(16) 0.23478(17) 0.0434(5) Uani 1 1 d . . .
H7A H 0.4410 0.6452 0.2700 0.052 Uiso 1 1 calc R . .
H7B H 0.5852 0.7029 0.2568 0.052 Uiso 1 1 calc R . .
C8 C 0.5058(3) 0.71284(19) 0.12007(19) 0.0562(6) Uani 1 1 d . B .
H8A H 0.5311 0.7833 0.0856 0.067 Uiso 1 1 calc R . .
H8B H 0.5967 0.6549 0.1016 0.067 Uiso 1 1 calc R . .
C9 C 0.3442(2) 0.59763(19) 0.08941(16) 0.0461(5) Uani 1 1 d . B .
C10 C 0.2195(3) 0.5771(3) 0.04923(18) 0.0610(7) Uani 1 1 d . . .
H10A H 0.1485 0.6357 0.0165 0.073 Uiso 1 1 calc R . .
C11 C 0.2023(3) 0.4718(3) 0.05811(19) 0.0605(7) Uani 1 1 d . . .
H11A H 0.1196 0.4613 0.0288 0.073 Uiso 1 1 calc R . .
C12 C 0.4068(2) 0.40405(19) 0.14281(17) 0.0464(5) Uani 1 1 d . . .
H12A H 0.4732 0.3430 0.1765 0.056 Uiso 1 1 calc R . .
C13 C 0.4383(2) 0.50429(17) 0.13844(16) 0.0414(5) Uani 1 1 d . . .
H13A H 0.5231 0.5105 0.1684 0.050 Uiso 1 1 calc R . .
C14 C -0.0608(2) 0.88760(15) 0.43780(15) 0.0357(4) Uani 1 1 d . B .
C15 C -0.0348(3) 0.82231(17) 0.53287(16) 0.0448(5) Uani 1 1 d . . .
H15A H 0.0687 0.7955 0.5483 0.054 Uiso 1 1 calc R . .
C16 C -0.1590(3) 0.79738(19) 0.60315(18) 0.0516(6) Uani 1 1 d . . .
H16A H -0.1369 0.7553 0.6671 0.062 Uiso 1 1 calc R . .
C17 C -0.3321(2) 0.88603(16) 0.49684(18) 0.0436(5) Uani 1 1 d . . .
H17A H -0.4368 0.9080 0.4829 0.052 Uiso 1 1 calc R . .
C18 C -0.2181(2) 0.91701(15) 0.42084(16) 0.0376(4) Uani 1 1 d . . .
H18A H -0.2450 0.9579 0.3575 0.045 Uiso 1 1 calc R . .
C20 C 0.2742(3) 0.40099(19) 0.5379(2) 0.0574(6) Uani 1 1 d . . .
H20A H 0.266(3) 0.321(2) 0.545(2) 0.060(7) Uiso 1 1 d . . .
C21 C 0.0696(3) 0.3776(2) 0.6875(2) 0.0596(7) Uani 1 1 d . . .
H21A H 0.1063 0.3031 0.6713 0.071 Uiso 1 1 calc R C .
H21B H 0.0786 0.3728 0.7601 0.071 Uiso 1 1 calc R . .
C22 C -0.0945(4) 0.4121(3) 0.6771(3) 0.0892(10) Uani 1 1 d . . .
H22A H -0.1412 0.3517 0.7177 0.107 Uiso 1 1 calc R . .
H22B H -0.1334 0.4730 0.7159 0.107 Uiso 1 1 calc R . .
C23 C 0.2049(2) 0.53003(18) 0.66049(16) 0.0455(5) Uani 1 1 d . . .
C24 C 0.3218(3) 0.58552(19) 0.6096(2) 0.0629(7) Uani 1 1 d . C .
H24A H 0.3855 0.5628 0.5500 0.075 Uiso 1 1 calc R . .
C25 C 0.3455(3) 0.67165(19) 0.64421(18) 0.0586(7) Uani 1 1 d . . .
H25A H 0.4280 0.7050 0.6076 0.070 Uiso 1 1 calc R C .
C26 C 0.1504(3) 0.6589(3) 0.77387(18) 0.0634(8) Uani 1 1 d . . .
H26A H 0.0876 0.6842 0.8326 0.076 Uiso 1 1 calc R C .
C27 C 0.1195(3) 0.5707(2) 0.74580(17) 0.0564(6) Uani 1 1 d . C .
H27A H 0.0388 0.5373 0.7853 0.068 Uiso 1 1 calc R . .
N1 N 0.3707(2) 0.69911(16) 0.08133(14) 0.0542(5) Uani 1 1 d . . .
N3 N 0.05629(19) 0.92135(13) 0.36772(13) 0.0392(4) Uani 1 1 d . . .
N4 N 0.37529(19) 0.80808(13) 0.26337(13) 0.0397(4) Uani 1 1 d . . .
H4C H 0.3063 0.8206 0.2357 0.048 Uiso 1 1 d R . .
N5 N 0.2912(2) 0.38475(18) 0.10397(15) 0.0542(5) Uani 1 1 d . . .
N6 N -0.3091(2) 0.82796(15) 0.58835(15) 0.0496(5) Uani 1 1 d . . .
N7 N 0.1774(2) 0.44320(15) 0.62650(16) 0.0526(5) Uani 1 1 d . C .
N9 N 0.2621(2) 0.71287(17) 0.72537(14) 0.0527(5) Uani 1 1 d . C .
C1A C 0.2719(6) 0.7816(4) 0.0114(3) 0.0467(11) Uani 0.662(7) 1 d P B 1
H1AA H 0.2590 0.7465 -0.0441 0.056 Uiso 0.662(7) 1 calc PR B 1
H1AB H 0.3287 0.8401 -0.0202 0.056 Uiso 0.662(7) 1 calc PR B 1
C2A C 0.1108(4) 0.8328(3) 0.0615(3) 0.0479(11) Uani 0.662(7) 1 d P B 1
H2AA H 0.0486 0.8776 0.0085 0.057 Uiso 0.662(7) 1 calc PR B 1
H2AB H 0.0559 0.7751 0.0987 0.057 Uiso 0.662(7) 1 calc PR B 1
N2A N 0.1243(6) 0.9007(4) 0.1323(4) 0.0474(11) Uani 0.662(7) 1 d P B 1
H2NA H 0.1815 0.9396 0.1022 0.057 Uiso 0.662(7) 1 d PR B 1
C1B C 0.3224(10) 0.8100(6) 0.0172(6) 0.0346(17) Uani 0.338(7) 1 d P B 2
H1BA H 0.4186 0.8359 -0.0154 0.042 Uiso 0.338(7) 1 calc PR B 2
H1BB H 0.2710 0.8005 -0.0380 0.042 Uiso 0.338(7) 1 calc PR B 2
C2B C 0.2155(8) 0.8979(5) 0.0704(5) 0.0387(18) Uani 0.338(7) 1 d P B 2
H2BA H 0.2794 0.9338 0.0994 0.046 Uiso 0.338(7) 1 calc PR B 2
H2BB H 0.1604 0.9532 0.0195 0.046 Uiso 0.338(7) 1 calc PR B 2
N2B N 0.0999(10) 0.8595(7) 0.1517(6) 0.0377(18) Uani 0.338(7) 1 d P B 2
H2NB H 0.0292 0.8449 0.1326 0.045 Uiso 0.338(7) 1 d PR B 2
C19A C 0.1943(6) 0.4369(4) 0.4367(3) 0.0366(15) Uani 0.460(8) 1 d P C 1
H19A H 0.2623 0.4008 0.3814 0.044 Uiso 0.460(8) 1 calc PR C 1
H19B H 0.0930 0.4144 0.4493 0.044 Uiso 0.460(8) 1 calc PR C 1
N8A N 0.1691(5) 0.5561(3) 0.4057(3) 0.0436(15) Uani 0.460(8) 1 d P . 1
H8AA H 0.1984 0.6000 0.4366 0.052 Uiso 0.460(8) 1 calc PR C 1
C19B C 0.2727(6) 0.4731(5) 0.4424(4) 0.0603(16) Uani 0.540(8) 1 d P C 2
H19C H 0.315(6) 0.529(4) 0.431(3) 0.048(13) Uiso 0.540(8) 1 d P C 2
N8B N 0.1283(7) 0.4993(6) 0.4083(8) 0.148(4) Uani 0.540(8) 1 d P . 2
H8BA H 0.0564 0.4624 0.4382 0.177 Uiso 0.540(8) 1 calc PR C 2
O2WA O 0.5034(6) 0.0001(4) 0.1607(3) 0.0634(11) Uani 0.596(4) 1 d P D 1
H2WA H 0.5255 0.0414 0.1948 0.076 Uiso 0.596(4) 1 d PR D 1
H2WB H 0.4639 -0.0540 0.1901 0.076 Uiso 0.596(4) 1 d PR D 1
O3WA O 0.3315(5) 0.0448(3) 0.0211(2) 0.0806(13) Uani 0.596(4) 1 d P D 1
H3WA H 0.3861 0.0312 0.0692 0.097 Uiso 0.596(4) 1 d PR D 1
H3WB H 0.3829 0.0304 -0.0358 0.097 Uiso 0.596(4) 1 d PR D 1
O4WA O 0.1291(5) 0.2418(5) 0.0597(5) 0.136(3) Uani 0.596(4) 1 d P D 1
H4WA H 0.1781 0.2847 0.0734 0.163 Uiso 0.596(4) 1 d PR D 1
H4WB H 0.1903 0.1825 0.0473 0.163 Uiso 0.596(4) 1 d PR D 1
O2WB O 0.5712(6) -0.0443(5) 0.1568(5) 0.0523(14) Uani 0.404(4) 1 d P D 2
H2WC H 0.5809 0.0086 0.1819 0.063 Uiso 0.404(4) 1 d PR D 2
H2WD H 0.6283 -0.0923 0.1949 0.063 Uiso 0.404(4) 1 d PR D 2
O3WB O 0.1635(5) 0.1944(3) -0.0808(3) 0.0562(13) Uani 0.404(4) 1 d P D 2
H3WC H 0.1907 0.1900 -0.0230 0.067 Uiso 0.404(4) 1 d PR D 2
H3WD H 0.2433 0.1498 -0.1037 0.067 Uiso 0.404(4) 1 d PR D 2
O4WB O 0.2340(6) 0.1724(3) 0.1166(3) 0.0547(12) Uani 0.404(4) 1 d P D 2
H4WC H 0.3126 0.1222 0.1304 0.066 Uiso 0.404(4) 1 d PR D 2
H4WD H 0.2512 0.2353 0.1124 0.066 Uiso 0.404(4) 1 d PR D 2
O1W O 0.5801(2) 0.12313(13) 0.26678(12) 0.0550(4) Uani 1 1 d . . .
H1WA H 0.6276 0.1722 0.2689 0.066 Uiso 1 1 d R . .
H1WB H 0.4988 0.1376 0.3100 0.066 Uiso 1 1 d R . .
H19D H 0.344(7) 0.432(5) 0.390(4) 0.073(16) Uiso 0.540(8) 1 d P C 2
H20B H 0.383(4) 0.401(3) 0.543(3) 0.097(11) Uiso 1 1 d . . .

loop_
_atom_site_aniso_label
_atom_site_aniso_U_11
_atom_site_aniso_U_22
_atom_site_aniso_U_33
_atom_site_aniso_U_23
_atom_site_aniso_U_13
_atom_site_aniso_U_12
C3 0.0452(12) 0.0397(11) 0.0463(12) -0.0014(9) -0.0126(10) 0.0001(9)
C4 0.0538(13) 0.0349(10) 0.0524(13) -0.0076(9) -0.0035(10) -0.0082(9)
C5 0.0383(11) 0.0435(11) 0.0659(14) -0.0258(10) -0.0086(10) -0.0073(9)
C6 0.0337(10) 0.0385(10) 0.0492(12) -0.0152(9) -0.0033(9) -0.0069(8)
C7 0.0377(10) 0.0357(10) 0.0516(12) -0.0082(9) 0.0061(9) -0.0071(8)
C8 0.0587(14) 0.0453(12) 0.0531(14) -0.0073(10) 0.0181(11) -0.0106(10)
C9 0.0383(11) 0.0558(13) 0.0332(10) -0.0040(9) 0.0032(8) 0.0010(9)
C10 0.0369(12) 0.092(2) 0.0391(12) 0.0019(12) -0.0054(10) 0.0042(12)
C11 0.0409(13) 0.098(2) 0.0460(13) -0.0146(13) -0.0026(10) -0.0226(13)
C12 0.0370(11) 0.0537(13) 0.0481(12) -0.0160(10) -0.0032(9) -0.0052(9)
C13 0.0315(10) 0.0494(12) 0.0416(11) -0.0130(9) -0.0033(8) -0.0024(8)
C14 0.0365(10) 0.0289(9) 0.0427(11) -0.0166(8) -0.0072(8) 0.0012(7)
C15 0.0410(11) 0.0480(12) 0.0421(11) -0.0189(9) -0.0115(9) 0.0101(9)
C16 0.0566(14) 0.0502(13) 0.0407(12) -0.0123(10) -0.0062(10) 0.0056(10)
C17 0.0384(11) 0.0372(10) 0.0584(13) -0.0218(10) -0.0075(9) -0.0024(8)
C18 0.0396(10) 0.0313(9) 0.0427(11) -0.0116(8) -0.0120(9) -0.0001(8)
C20 0.0494(14) 0.0389(12) 0.0740(17) -0.0089(11) 0.0057(12) -0.0026(10)
C21 0.0457(13) 0.0571(14) 0.0673(16) 0.0057(12) -0.0006(11) -0.0138(11)
C22 0.075(2) 0.098(2) 0.110(3) -0.007(2) -0.044(2) -0.0310(18)
C23 0.0387(11) 0.0439(11) 0.0403(11) 0.0080(9) -0.0017(9) 0.0010(9)
C24 0.0802(18) 0.0431(13) 0.0539(14) -0.0093(11) 0.0274(13) -0.0191(12)
C25 0.0778(17) 0.0440(12) 0.0430(12) -0.0015(10) 0.0138(12) -0.0143(11)
C26 0.0357(12) 0.114(2) 0.0389(12) -0.0253(14) -0.0032(10) -0.0043(13)
C27 0.0380(12) 0.0963(19) 0.0354(11) -0.0078(12) -0.0055(9) -0.0177(12)
N1 0.0593(12) 0.0512(11) 0.0371(10) 0.0012(8) 0.0030(9) 0.0012(9)
N3 0.0363(9) 0.0372(9) 0.0461(10) -0.0150(7) -0.0083(7) -0.0031(7)
N4 0.0333(8) 0.0369(9) 0.0487(10) -0.0105(7) -0.0045(7) -0.0058(7)
N5 0.0417(10) 0.0756(14) 0.0500(11) -0.0213(10) -0.0021(9) -0.0161(10)
N6 0.0490(11) 0.0449(10) 0.0507(11) -0.0132(8) -0.0010(9) -0.0024(8)
N7 0.0482(11) 0.0397(10) 0.0591(12) 0.0042(8) 0.0030(9) -0.0076(8)
N9 0.0505(11) 0.0622(12) 0.0403(10) -0.0095(9) -0.0131(9) 0.0034(9)
C1A 0.070(3) 0.037(2) 0.0319(19) 0.0016(15) -0.0019(19) -0.0197(19)
C2A 0.064(2) 0.0387(17) 0.0411(19) 0.0050(13) -0.0173(16) -0.0131(15)
N2A 0.062(3) 0.032(2) 0.044(2) 0.0033(17) -0.013(2) -0.0070(17)
C1B 0.053(5) 0.028(4) 0.025(3) -0.003(3) -0.004(3) -0.017(3)
C2B 0.045(4) 0.036(3) 0.027(3) 0.003(2) -0.003(3) -0.001(2)
N2B 0.042(4) 0.035(4) 0.033(4) -0.008(3) -0.007(3) 0.000(3)
C19A 0.032(3) 0.034(3) 0.042(3) -0.0077(19) -0.0037(19) -0.005(2)
N8A 0.052(3) 0.028(2) 0.063(3) 0.0063(17) -0.032(2) -0.0242(18)
C19B 0.047(3) 0.058(3) 0.082(4) -0.027(3) -0.001(2) -0.016(3)
N8B 0.057(3) 0.082(5) 0.292(11) 0.055(5) -0.065(5) -0.033(3)
O2WA 0.079(3) 0.066(3) 0.058(2) -0.004(2) -0.014(2) -0.044(2)
O3WA 0.139(3) 0.068(2) 0.0527(18) -0.0041(15) -0.0126(19) -0.062(2)
O4WA 0.053(2) 0.193(5) 0.210(6) -0.162(5) 0.027(3) -0.046(3)
O2WB 0.043(3) 0.053(3) 0.064(3) -0.017(3) 0.002(2) -0.017(2)
O3WB 0.053(2) 0.061(3) 0.062(3) -0.013(2) -0.022(2) -0.0134(19)
O4WB 0.060(3) 0.049(2) 0.056(2) -0.0050(18) -0.004(2) -0.0192(19)
O1W 0.0573(10) 0.0460(9) 0.0534(10) -0.0106(7) 0.0039(8) -0.0030(7)

loop_
_atom_type_symbol
_atom_type_description
_atom_type_scat_dispersion_real
_atom_type_scat_dispersion_imag
_atom_type_scat_source
C C 0.0033 0.0016 'International Tables Vol C Tables 4.2.6.8 and 6.1.1.4'
H H 0.0000 0.0000 'International Tables Vol C Tables 4.2.6.8 and 6.1.1.4'
N N 0.0061 0.0033 'International Tables Vol C Tables 4.2.6.8 and 6.1.1.4'
O O 0.0106 0.0060 'International Tables Vol C Tables 4.2.6.8 and 6.1.1.4'

loop_
_geom_angle_atom_site_label_1
_geom_angle_atom_site_label_2
_geom_angle_atom_site_label_3
_geom_angle
_geom_angle_site_symmetry_1
_geom_angle_site_symmetry_3
N2A C3 N2B 24.0(3) . .
N2A C3 C4 109.6(3) . .
N2B C3 C4 118.2(4) . .
N2A C3 H3A 109.8 . .
N2B C3 H3A 85.8 . .
C4 C3 H3A 109.8 . .
N2A C3 H3B 109.8 . .
N2B C3 H3B 121.5 . .
C4 C3 H3B 109.8 . .
H3A C3 H3B 108.2 . .
N3 C4 C3 114.83(17) . .
N3 C4 H4A 108.6 . .
C3 C4 H4A 108.6 . .
N3 C4 H4B 108.6 . .
C3 C4 H4B 108.6 . .
H4A C4 H4B 107.5 . .
N3 C5 C6 114.78(16) . .
N3 C5 H5A 108.6 . .
C6 C5 H5A 108.6 . .
N3 C5 H5B 108.6 . .
C6 C5 H5B 108.6 . .
H5A C5 H5B 107.5 . .
N4 C6 C5 111.20(18) . .
N4 C6 H6A 109.4 . .
C5 C6 H6A 109.4 . .
N4 C6 H6B 109.4 . .
C5 C6 H6B 109.4 . .
H6A C6 H6B 108.0 . .
N4 C7 C8 110.87(18) . .
N4 C7 H7A 109.5 . .
C8 C7 H7A 109.5 . .
N4 C7 H7B 109.5 . .
C8 C7 H7B 109.5 . .
H7A C7 H7B 108.1 . .
N1 C8 C7 114.57(18) . .
N1 C8 H8A 108.6 . .
C7 C8 H8A 108.6 . .
N1 C8 H8B 108.6 . .
C7 C8 H8B 108.6 . .
H8A C8 H8B 107.6 . .
N1 C9 C13 122.4(2) . .
N1 C9 C10 123.1(2) . .
C13 C9 C10 114.5(2) . .
C11 C10 C9 119.8(2) . .
C11 C10 H10A 120.1 . .
C9 C10 H10A 120.1 . .
N5 C11 C10 125.3(2) . .
N5 C11 H11A 117.3 . .
C10 C11 H11A 117.3 . .
N5 C12 C13 125.8(2) . .
N5 C12 H12A 117.1 . .
C13 C12 H12A 117.1 . .
C12 C13 C9 119.6(2) . .
C12 C13 H13A 120.2 . .
C9 C13 H13A 120.2 . .
N3 C14 C15 122.95(18) . .
N3 C14 C18 122.13(18) . .
C15 C14 C18 114.91(19) . .
C16 C15 C14 120.1(2) . .
C16 C15 H15A 119.9 . .
C14 C15 H15A 119.9 . .
N6 C16 C15 125.0(2) . .
N6 C16 H16A 117.5 . .
C15 C16 H16A 117.5 . .
N6 C17 C18 125.9(2) . .
N6 C17 H17A 117.0 . .
C18 C17 H17A 117.0 . .
C17 C18 C14 119.44(19) . .
C17 C18 H18A 120.3 . .
C14 C18 H18A 120.3 . .
C19B C20 N7 116.9(3) . .
C19B C20 C19A 36.1(3) . .
N7 C20 C19A 114.0(2) . .
C19B C20 H20A 122.2(15) . .
N7 C20 H20A 107.1(15) . .
C19A C20 H20A 92.9(15) . .
C19B C20 H20B 94(2) . .
N7 C20 H20B 106(2) . .
C19A C20 H20B 126(2) . .
H20A C20 H20B 108(3) . .
C22 C21 N7 118.6(2) . .
C22 C21 H21A 107.7 . .
N7 C21 H21A 107.7 . .
C22 C21 H21B 107.7 . .
N7 C21 H21B 107.7 . .
H21A C21 H21B 107.1 . .
N8A C22 C21 132.0(4) 2_566 .
N8A C22 N8B 36.3(3) 2_566 2_566
C21 C22 N8B 113.8(4) . 2_566
N8A C22 H22A 104.3 2_566 .
C21 C22 H22A 104.3 . .
N8B C22 H22A 138.4 2_566 .
N8A C22 H22B 104.3 2_566 .
C21 C22 H22B 104.3 . .
N8B C22 H22B 81.3 2_566 .
H22A C22 H22B 105.6 . .
N7 C23 C27 123.5(2) . .
N7 C23 C24 122.3(2) . .
C27 C23 C24 114.2(2) . .
C25 C24 C23 121.0(2) . .
C25 C24 H24A 119.5 . .
C23 C24 H24A 119.5 . .
N9 C25 C24 125.3(2) . .
N9 C25 H25A 117.4 . .
C24 C25 H25A 117.4 . .
N9 C26 C27 125.7(2) . .
N9 C26 H26A 117.2 . .
C27 C26 H26A 117.2 . .
C26 C27 C23 120.5(2) . .
C26 C27 H27A 119.7 . .
C23 C27 H27A 119.7 . .
C9 N1 C8 119.77(19) . .
C9 N1 C1A 111.9(3) . .
C8 N1 C1A 126.9(3) . .
C9 N1 C1B 136.8(4) . .
C8 N1 C1B 101.3(4) . .
C1A N1 C1B 25.6(3) . .
C14 N3 C5 119.86(18) . .
C14 N3 C4 118.90(17) . .
C5 N3 C4 118.94(18) . .
C6 N4 C7 114.16(17) . .
C6 N4 H4C 111.2 . .
C7 N4 H4C 109.2 . .
C11 N5 C12 114.9(2) . .
C17 N6 C16 114.5(2) . .
C23 N7 C20 121.40(19) . .
C23 N7 C21 121.3(2) . .
C20 N7 C21 116.4(2) . .
C25 N9 C26 113.2(2) . .
N1 C1A C2A 115.2(3) . .
N1 C1A H1AA 108.5 . .
C2A C1A H1AA 108.5 . .
N1 C1A H1AB 108.5 . .
C2A C1A H1AB 108.5 . .
H1AA C1A H1AB 107.5 . .
N2A C2A C1A 110.3(4) . .
N2A C2A H2AA 109.6 . .
C1A C2A H2AA 109.6 . .
N2A C2A H2AB 109.6 . .
C1A C2A H2AB 109.6 . .
H2AA C2A H2AB 108.1 . .
N2A C2A H2NB 55.6 . .
C1A C2A H2NB 148.1 . .
H2AA C2A H2NB 102.3 . .
H2AB C2A H2NB 59.7 . .
C2A N2A C3 116.3(4) . .
C2A N2A H2NA 106.9 . .
C3 N2A H2NA 118.9 . .
C2A N2A H2NB 47.5 . .
C3 N2A H2NB 73.3 . .
H2NA N2A H2NB 150.4 . .
C2B C1B N1 117.5(5) . .
C2B C1B H1BA 107.9 . .
N1 C1B H1BA 107.9 . .
C2B C1B H1BB 107.9 . .
N1 C1B H1BB 107.9 . .
H1BA C1B H1BB 107.2 . .
N2B C2B C1B 114.0(6) . .
N2B C2B H2NA 70.5 . .
C1B C2B H2NA 165.1 . .
N2B C2B H2BA 108.7 . .
C1B C2B H2BA 108.7 . .
H2NA C2B H2BA 57.1 . .
N2B C2B H2BB 108.7 . .
C1B C2B H2BB 108.7 . .
H2NA C2B H2BB 81.8 . .
H2BA C2B H2BB 107.6 . .
C2B N2B C3 114.0(6) . .
C2B N2B H2NA 29.5 . .
C3 N2B H2NA 86.8 . .
C2B N2B H2NB 114.7 . .
C3 N2B H2NB 85.0 . .
H2NA N2B H2NB 126.1 . .
N8A C19A C20 109.7(4) . .
N8A C19A H19A 109.7 . .
C20 C19A H19A 109.7 . .
N8A C19A H19B 109.7 . .
C20 C19A H19B 109.7 . .
H19A C19A H19B 108.2 . .
N8A C19A H19D 87(2) . .
C20 C19A H19D 83(2) . .
H19A C19A H19D 44.6 . .
H19B C19A H19D 152.6 . .
C22 N8A C19A 110.2(4) 2_566 .
C22 N8A H8AA 124.9 2_566 .
C19A N8A H8AA 124.9 . .
C22 N8A H19C 141(2) 2_566 .
C19A N8A H19C 77(2) . .
H8AA N8A H19C 61.4 . .
N8B C19B C20 112.9(6) . .
N8B C19B H19C 112(3) . .
C20 C19B H19C 121(3) . .
N8B C19B H19D 104(3) . .
C20 C19B H19D 107(3) . .
H19C C19B H19D 98(4) . .
C19B N8B C22 120.7(6) . 2_566
C19B N8B H8BA 119.7 . .
C22 N8B H8BA 119.7 2_566 .
H2WA O2WA H2WB 121.2 . .
H2WA O2WA H2WC 41.0 . .
H2WB O2WA H2WC 117.9 . .
H2WA O2WA H2WD 92.7 . .
H2WB O2WA H2WD 70.4 . .
H2WC O2WA H2WD 57.6 . .
H3WA O3WA H3WB 114.5 . .
H4WA O4WA H4WB 111.6 . .
H4WA O4WA H3WC 118.5 . .
H4WB O4WA H3WC 41.9 . .
H4WA O4WA H4WD 42.1 . .
H4WB O4WA H4WD 77.6 . .
H3WC O4WA H4WD 107.3 . .
H2WA O2WB H2WB 80.9 . .
H2WA O2WB H2WC 23.8 . .
H2WB O2WB H2WC 101.9 . .
H2WA O2WB H2WD 109.8 . .
H2WB O2WB H2WD 101.3 . .
H2WC O2WB H2WD 94.6 . .
H3WC O3WB H3WD 96.3 . .
H4WA O4WB H4WB 66.2 . .
H4WA O4WB H4WC 146.8 . .
H4WB O4WB H4WC 120.7 . .
H4WA O4WB H4WD 38.8 . .
H4WB O4WB H4WD 99.9 . .
H4WC O4WB H4WD 112.5 . .
H1WA O1W H1WB 101.7 . .

loop_
_geom_bond_atom_site_label_1
_geom_bond_atom_site_label_2
_geom_bond_distance
_geom_bond_site_symmetry_2
C3 N2A 1.464(6) .
C3 N2B 1.483(8) .
C3 C4 1.524(3) .
C3 H3A 0.9900 .
C3 H3B 0.9900 .
C4 N3 1.475(3) .
C4 H4A 0.9900 .
C4 H4B 0.9900 .
C5 N3 1.468(3) .
C5 C6 1.525(3) .
C5 H5A 0.9900 .
C5 H5B 0.9900 .
C6 N4 1.457(3) .
C6 H6A 0.9900 .
C6 H6B 0.9900 .
C7 N4 1.466(3) .
C7 C8 1.522(3) .
C7 H7A 0.9900 .
C7 H7B 0.9900 .
C8 N1 1.464(4) .
C8 H8A 0.9900 .
C8 H8B 0.9900 .
C9 N1 1.364(3) .
C9 C13 1.407(3) .
C9 C10 1.427(4) .
C10 C11 1.380(4) .
C10 H10A 0.9500 .
C11 N5 1.318(4) .
C11 H11A 0.9500 .
C12 N5 1.337(3) .
C12 C13 1.375(3) .
C12 H12A 0.9500 .
C13 H13A 0.9500 .
C14 N3 1.365(3) .
C14 C15 1.412(3) .
C14 C18 1.412(3) .
C15 C16 1.375(3) .
C15 H15A 0.9500 .
C16 N6 1.341(3) .
C16 H16A 0.9500 .
C17 N6 1.334(3) .
C17 C18 1.375(3) .
C17 H17A 0.9500 .
C18 H18A 0.9500 .
C20 C19B 1.430(6) .
C20 N7 1.459(3) .
C20 C19A 1.596(6) .
C20 H20A 1.03(3) .
C20 H20B 0.99(4) .
C21 C22 1.447(4) .
C21 N7 1.462(3) .
C21 H21A 0.9900 .
C21 H21B 0.9900 .
C22 N8A 1.352(5) 2_566
C22 N8B 1.468(8) 2_566
C22 H22A 0.9900 .
C22 H22B 0.9900 .
C23 N7 1.383(3) .
C23 C27 1.383(3) .
C23 C24 1.403(3) .
C24 C25 1.364(4) .
C24 H24A 0.9500 .
C25 N9 1.335(3) .
C25 H25A 0.9500 .
C26 N9 1.347(4) .
C26 C27 1.372(4) .
C26 H26A 0.9500 .
C27 H27A 0.9500 .
N1 C1A 1.499(5) .
N1 C1B 1.521(8) .
N4 H4C 0.7477 .
C1A C2A 1.521(6) .
C1A H1AA 0.9900 .
C1A H1AB 0.9900 .
C2A N2A 1.463(6) .
C2A H2AA 0.9900 .
C2A H2AB 0.9900 .
C2A H2NB 1.1062 .
N2A H2NA 0.8001 .
N2A H2NB 1.2393 .
C1B C2B 1.502(10) .
C1B H1BA 0.9900 .
C1B H1BB 0.9900 .
C2B N2B 1.457(10) .
C2B H2NA 0.7286 .
C2B H2BA 0.9900 .
C2B H2BB 0.9900 .
N2B H2NA 1.3946 .
N2B H2NB 0.8002 .
C19A N8A 1.479(7) .
C19A H19A 0.9900 .
C19A H19B 0.9900 .
C19A H19D 1.36(6) .
N8A C22 1.352(5) 2_566
N8A H8AA 0.8800 .
N8A H19C 1.36(5) .
C19B N8B 1.391(9) .
C19B H19C 0.87(5) .
C19B H19D 1.00(6) .
N8B C22 1.468(8) 2_566
N8B H8BA 0.8800 .
O2WA H2WA 0.8499 .
O2WA H2WB 0.8501 .
O2WA H2WC 0.8350 .
O2WA H2WD 1.4799 .
O3WA H3WA 0.8499 .
O3WA H3WB 0.8501 .
O4WA H4WA 0.8500 .
O4WA H4WB 0.8500 .
O4WA H3WC 1.3768 .
O4WA H4WD 1.3881 .
O2WB H2WA 1.2587 .
O2WB H2WB 1.0052 .
O2WB H2WC 0.8500 .
O2WB H2WD 0.8500 .
O3WB H3WC 0.8500 .
O3WB H3WD 0.8500 .
O4WB H4WA 1.4471 .
O4WB H4WB 1.0550 .
O4WB H4WC 0.8500 .
O4WB H4WD 0.8500 .
O1W H1WA 0.8499 .
O1W H1WB 0.8500 .

loop_
_geom_torsion_atom_site_label_1
_geom_torsion_atom_site_label_2
_geom_torsion_atom_site_label_3
_geom_torsion_atom_site_label_4
_geom_torsion
_geom_torsion_site_symmetry_4
N2A C3 C4 N3 -82.5(3) .
N2B C3 C4 N3 -57.9(5) .
N3 C5 C6 N4 70.4(2) .
N4 C7 C8 N1 -71.7(2) .
N1 C9 C10 C11 178.4(2) .
C13 C9 C10 C11 -1.6(3) .
C9 C10 C11 N5 1.7(4) .
N5 C12 C13 C9 -0.1(3) .
N1 C9 C13 C12 -179.09(19) .
C10 C9 C13 C12 0.9(3) .
N3 C14 C15 C16 175.37(19) .
C18 C14 C15 C16 -3.8(3) .
C14 C15 C16 N6 2.1(3) .
N6 C17 C18 C14 -0.7(3) .
N3 C14 C18 C17 -176.04(17) .
C15 C14 C18 C17 3.1(3) .
N7 C21 C22 N8A 48.2(6) 2_566
N7 C21 C22 N8B 10.1(6) 2_566
N7 C23 C24 C25 179.4(2) .
C27 C23 C24 C25 0.2(4) .
C23 C24 C25 N9 -1.5(4) .
N9 C26 C27 C23 -0.7(4) .
N7 C23 C27 C26 -178.3(2) .
C24 C23 C27 C26 0.8(3) .
C13 C9 N1 C8 3.1(3) .
C10 C9 N1 C8 -176.92(19) .
C13 C9 N1 C1A 170.5(2) .
C10 C9 N1 C1A -9.5(3) .
C13 C9 N1 C1B 162.9(5) .
C10 C9 N1 C1B -17.1(6) .
C7 C8 N1 C9 -80.2(3) .
C7 C8 N1 C1A 114.5(3) .
C7 C8 N1 C1B 113.8(3) .
C15 C14 N3 C5 -11.2(3) .
C18 C14 N3 C5 167.84(17) .
C15 C14 N3 C4 -173.84(17) .
C18 C14 N3 C4 5.2(3) .
C6 C5 N3 C14 94.0(2) .
C6 C5 N3 C4 -103.4(2) .
C3 C4 N3 C14 -78.6(2) .
C3 C4 N3 C5 118.6(2) .
C5 C6 N4 C7 -178.45(16) .
C8 C7 N4 C6 170.17(17) .
C10 C11 N5 C12 -0.8(3) .
C13 C12 N5 C11 0.0(3) .
C18 C17 N6 C16 -1.3(3) .
C15 C16 N6 C17 0.5(3) .
C27 C23 N7 C20 -177.9(2) .
C24 C23 N7 C20 3.0(3) .
C27 C23 N7 C21 -9.1(3) .
C24 C23 N7 C21 171.8(2) .
C19B C20 N7 C23 -62.8(4) .
C19A C20 N7 C23 -102.9(3) .
C19B C20 N7 C21 127.8(3) .
C19A C20 N7 C21 87.8(3) .
C22 C21 N7 C23 87.3(3) .
C22 C21 N7 C20 -103.4(3) .
C24 C25 N9 C26 1.5(4) .
C27 C26 N9 C25 -0.4(4) .
C9 N1 C1A C2A 87.4(4) .
C8 N1 C1A C2A -106.3(4) .
C1B N1 C1A C2A -104.6(10) .
N1 C1A C2A N2A 67.6(4) .
C1A C2A N2A C3 -174.9(3) .
N2B C3 N2A C2A 54.3(10) .
C4 C3 N2A C2A 169.9(3) .
C9 N1 C1B C2B 111.9(6) .
C8 N1 C1B C2B -85.9(7) .
C1A N1 C1B C2B 95.5(12) .
N1 C1B C2B N2B -35.7(9) .
C1B C2B N2B C3 -170.6(6) .
N2A C3 N2B C2B -9.8(7) .
C4 C3 N2B C2B -84.3(6) .
C19B C20 C19A N8A -39.3(5) .
N7 C20 C19A N8A 64.0(4) .
C20 C19A N8A C22 -177.0(3) 2_566
N7 C20 C19B N8B -66.3(7) .
C19A C20 C19B N8B 28.3(6) .
C20 C19B N8B C22 168.0(6) 2_566
